data_1541881
loop_
_publ_author_name
'Zheng Nanfeng'
'Feng Pingyun'
'Bu Xianhui'
'Wang Bing'

_publ_section_title
;
 Microporous and photoluminescent chalcogenide zeolite analogs
;
_journal_name_full Science
_journal_page_first 2366
_journal_page_last 2369
_journal_volume 298
_journal_year 2002
_chemical_formula_sum 'Ge2.12 In1.88 S8'
_chemical_name_systematic '(In1.84 Ge2.16 S8) (C6 H14 N2 O)'
_space_group_IT_number 119
_symmetry_space_group_name_Hall 'I -4 -2'
_symmetry_space_group_name_H-M 'I -4 m 2'
_cell_angle_alpha 90
_cell_angle_beta 90
_cell_angle_gamma 90
_cell_formula_units_Z 8
_cell_length_a 22.153
_cell_length_b 22.153
_cell_length_c 11.3435
_cell_volume 5566.884
_citation_journal_id_ASTM SCIEAS
_cod_data_source_file ZhengNanfeng_SCIEAS_2002_513.cif
_cod_data_source_block Ge2.12In1.88S8
_cod_database_code 1541881

loop_
_symmetry_equiv_pos_as_xyz
x,y,z
y,-x,-z
-x,-y,z
-y,x,-z
-x,y,z
y,x,-z
x,-y,z
-y,-x,-z
x+1/2,y+1/2,z+1/2
y+1/2,-x+1/2,-z+1/2
-x+1/2,-y+1/2,z+1/2
-y+1/2,x+1/2,-z+1/2
-x+1/2,y+1/2,z+1/2
y+1/2,x+1/2,-z+1/2
x+1/2,-y+1/2,z+1/2
-y+1/2,-x+1/2,-z+1/2

loop_
_atom_site_label
_atom_site_type_symbol
_atom_site_fract_x
_atom_site_fract_y
_atom_site_fract_z
_atom_site_occupancy
_atom_site_U_iso_or_equiv
S6 S-1 0.2576 0.2424 0.25 1 0.0
S5 S-1 0.0832 0.4168 0.25 1 0.0
Ge2 Ge+4 0.17662 0.25119 0.12208 0.52 0.0
In2 In+3 0.17662 0.25119 0.12208 0.48 0.0
S1 S-1 0.1794 0.5 0.0271 1 0.0
In1 In+3 0.17524 0.41923 0.15154 0.46 0.0
Ge1 Ge+4 0.17524 0.41923 0.15154 0.54 0.0
S2 S-1 0.1682 0.1682 0 1 0.0
S3 S-1 0.1811 0.3389 0.0121 1 0.0
S4 S-1 0.2565 0.4165 0.275 1 0.0
